data_4328994
loop_
_publ_author_name
'D. Krishna Kumar'
'Alexander S. Filatov'
'Margaret Napier'
'Jinyu Sun'
'Evgeny V. Dikarev'
'Marina A. Petrukhina'

_publ_contact_author_address
;
Department of Chemistry
University at Albany
1400 Washington ave
Albany NY 12222
USA
;
_publ_contact_author_email mpetrukhina@albany.edu
_publ_contact_author_fax 518-442-3462
_publ_contact_author_name
;
Petrukhina, Marina 
;
_publ_contact_author_phone 518-442-4406
_publ_section_title
;
 Dirhodium Paddlewheel with Functionalized Carboxylate Bridges: New
 Building Block for Self-Assembly and Immobilization on Solid Support
;
_journal_name_full 'Inorganic Chemistry'
_journal_page_first 4855
_journal_page_last 4861
_journal_paper_doi 10.1021/ic300382j
_journal_volume 51
_journal_year 2012
_chemical_formula_moiety 'C40 H36 O16 Rh2, 2(C6 H5 Cl)'
_chemical_formula_sum 'C52 H46 Cl2 O16 Rh2'
_chemical_formula_weight 1203.61
_chemical_name_systematic
; 
 tetra-(4-ethoxycarbonyl benzoate)-
 dirhodium (II,II),chlorobenzne solvate 
;
_space_group_IT_number 14
_symmetry_cell_setting monoclinic
_symmetry_Int_Tables_number 14
_symmetry_space_group_name_Hall '-P 2yn'
_symmetry_space_group_name_H-M 'P 1 21/n 1'
_atom_sites_solution_hydrogens geom
_atom_sites_solution_primary direct
_atom_sites_solution_secondary difmap
_audit_creation_method SHELXL-97
_cell_angle_alpha 90.00
_cell_angle_beta 103.8910(10)
_cell_angle_gamma 90.00
_cell_formula_units_Z 4
_cell_length_a 12.6460(10)
_cell_length_b 16.2693(12)
_cell_length_c 25.792(2)
_cell_measurement_reflns_used 6867
_cell_measurement_temperature 173(2)
_cell_measurement_theta_max 25.70
_cell_measurement_theta_min 2.37
_cell_volume 5151.3(7)
_computing_cell_refinement 'SAINT Ver. 6.22  (Bruker-AXS, 2003)'
_computing_data_collection 'SMART Ver. 5.622 (Bruker-AXS, 2003)'
_computing_data_reduction 'SAINT Ver. 6.22'
_computing_molecular_graphics 'SHELXTL Ver. 6.14'
_computing_publication_material 'SHELXTL Ver. 6.14'
_computing_structure_refinement 'SHELXTL Ver. 6.14'
_computing_structure_solution 'SHELXTL Ver. 6.14 (Bruker-AXS, 2003)'
_diffrn_ambient_temperature 173(2)
_diffrn_measured_fraction_theta_full 0.999
_diffrn_measured_fraction_theta_max 0.997
_diffrn_measurement_device_type 'Bruker SMART APEX CCD area-detector'
_diffrn_measurement_method '0.30\% \w scans'
_diffrn_radiation_monochromator graphite
_diffrn_radiation_source 'fine-focus sealed tube'
_diffrn_radiation_type Mo-K\a
_diffrn_radiation_wavelength 0.71073
_diffrn_reflns_av_R_equivalents 0.1015
_diffrn_reflns_av_sigmaI/netI 0.1006
_diffrn_reflns_limit_h_max 15
_diffrn_reflns_limit_h_min -15
_diffrn_reflns_limit_k_max 20
_diffrn_reflns_limit_k_min -20
_diffrn_reflns_limit_l_max 31
_diffrn_reflns_limit_l_min -31
_diffrn_reflns_number 40083
_diffrn_reflns_theta_full 25.00
_diffrn_reflns_theta_max 26.08
_diffrn_reflns_theta_min 2.02
_diffrn_standards_decay_% 0
_exptl_absorpt_coefficient_mu 0.814
_exptl_absorpt_correction_T_max 0.9919
_exptl_absorpt_correction_T_min 0.9230
_exptl_absorpt_correction_type multi-scan
_exptl_absorpt_process_details
;
SADABS  (Bruker-AXS, 2003)
;
_exptl_crystal_colour green
_exptl_crystal_density_diffrn 1.552
_exptl_crystal_description plate
_exptl_crystal_F_000 2440
_exptl_crystal_size_max 0.10
_exptl_crystal_size_mid 0.05
_exptl_crystal_size_min 0.01
_refine_diff_density_max 1.297
_refine_diff_density_min -1.006
_refine_diff_density_rms 0.116
_refine_ls_extinction_coef noref
_refine_ls_extinction_method none
_refine_ls_goodness_of_fit_ref 1.022
_refine_ls_hydrogen_treatment constr
_refine_ls_matrix_type full
_refine_ls_number_parameters 665
_refine_ls_number_reflns 10176
_refine_ls_number_restraints 24
_refine_ls_restrained_S_all 1.028
_refine_ls_R_factor_all 0.1211
_refine_ls_R_factor_gt 0.0600
_refine_ls_shift/su_max 0.000
_refine_ls_shift/su_mean 0.000
_refine_ls_structure_factor_coef Fsqd
_refine_ls_weighting_details 'calc w=1/[\s^2^(Fo^2^)+(0.0478P)^2^+0.0000P] where P=(Fo^2^+2Fc^2^)/3'
_refine_ls_weighting_scheme calc
_refine_ls_wR_factor_gt 0.1109
_refine_ls_wR_factor_ref 0.1332
_reflns_number_gt 5864
_reflns_number_total 10176
_reflns_threshold_expression I>2\s(I)
_cod_data_source_file ic300382j_si_002_3.cif
_cod_data_source_block {[Rh2(C10H9O4)4](C6H5Cl)2}
_cod_original_sg_symbol_Hall '-P 2yn      '
_cod_original_sg_symbol_H-M 'P 1 21/n 1 '
_cod_database_code 4328994

loop_
_symmetry_equiv_pos_as_xyz
'x, y, z'
'-x+1/2, y+1/2, -z+1/2'
'-x, -y, -z'
'x-1/2, -y-1/2, z-1/2'

loop_
_atom_site_label
_atom_site_type_symbol
_atom_site_fract_x
_atom_site_fract_y
_atom_site_fract_z
_atom_site_U_iso_or_equiv
_atom_site_adp_type
_atom_site_occupancy
_atom_site_symmetry_multiplicity
_atom_site_calc_flag
_atom_site_refinement_flags
_atom_site_disorder_assembly
_atom_site_disorder_group
Rh1 Rh -0.09152(4) 0.37664(3) 0.213133(19) 0.02373(14) Uani 1 1 d . . .
Rh2 Rh 0.08665(4) 0.36709(3) 0.270705(19) 0.02392(14) Uani 1 1 d . . .
O1 O -0.0426(3) 0.4817(2) 0.18330(16) 0.0287(10) Uani 1 1 d . . .
O2 O 0.1271(3) 0.4717(2) 0.23717(16) 0.0298(10) Uani 1 1 d . . .
O3 O -0.0386(3) 0.3097(2) 0.15768(16) 0.0305(10) Uani 1 1 d . . .
O4 O 0.1292(3) 0.2974(2) 0.21324(16) 0.0293(10) Uani 1 1 d . . .
O5 O -0.1312(3) 0.2705(2) 0.24633(16) 0.0286(10) Uani 1 1 d . . .
O6 O 0.0371(3) 0.2638(2) 0.30168(16) 0.0307(10) Uani 1 1 d . . .
O7 O -0.1351(3) 0.4444(2) 0.27125(16) 0.0282(10) Uani 1 1 d . . .
O8 O 0.0351(3) 0.4369(2) 0.32495(15) 0.0283(10) Uani 1 1 d . . .
O9 O 0.2449(3) 0.8691(2) 0.16841(15) 0.0246(9) Uani 1 1 d . . .
O10 O 0.0814(3) 0.8727(3) 0.11053(18) 0.0448(12) Uani 1 1 d . . .
O11 O 0.2944(4) 0.0742(4) 0.0137(2) 0.0692(17) Uani 1 1 d . . .
O12 O 0.2033(5) 0.1703(3) -0.0412(2) 0.0712(18) Uani 1 1 d . . .
O13 O -0.2395(3) -0.1182(2) 0.34568(15) 0.0264(9) Uani 1 1 d . . .
O14 O -0.0662(3) -0.1155(3) 0.39272(18) 0.0413(12) Uani 1 1 d . . .
O15 O -0.3021(5) 0.6712(4) 0.4670(2) 0.089(2) Uani 1 1 d . . .
O16 O -0.1366(4) 0.6537(3) 0.5191(2) 0.0665(16) Uani 1 1 d . B .
C1 C 0.0530(5) 0.5083(4) 0.2022(2) 0.0267(14) Uani 1 1 d . . .
C2 C 0.0822(5) 0.5909(4) 0.1843(2) 0.0282(14) Uani 1 1 d . . .
C3 C 0.0041(5) 0.6387(4) 0.1508(3) 0.0357(16) Uani 1 1 d . . .
H3 H -0.0670 0.6171 0.1372 0.043 Uiso 1 1 calc R . .
C4 C 0.0277(5) 0.7168(4) 0.1369(3) 0.0400(18) Uani 1 1 d . . .
H4 H -0.0268 0.7488 0.1139 0.048 Uiso 1 1 calc R . .
C5 C 0.1320(5) 0.7490(4) 0.1565(2) 0.0282(14) Uani 1 1 d . . .
C6 C 0.2120(5) 0.6994(4) 0.1887(2) 0.0303(15) Uani 1 1 d . . .
H6 H 0.2840 0.7198 0.2013 0.036 Uiso 1 1 calc R . .
C7 C 0.1865(5) 0.6210(4) 0.2022(2) 0.0336(15) Uani 1 1 d . . .
H7 H 0.2412 0.5875 0.2239 0.040 Uiso 1 1 calc R . .
C8 C 0.1618(5) 0.8354(4) 0.1468(3) 0.0322(15) Uani 1 1 d . . .
C9 C 0.0983(6) 0.9594(4) 0.1004(3) 0.058(2) Uani 1 1 d . . .
H9A H 0.1290 0.9882 0.1346 0.069 Uiso 1 1 calc R . .
H9B H 0.1504 0.9649 0.0775 0.069 Uiso 1 1 calc R . .
C10 C -0.0057(6) 0.9960(5) 0.0741(4) 0.083(3) Uani 1 1 d . . .
H10A H -0.0310 0.9723 0.0383 0.124 Uiso 1 1 calc R . .
H10B H 0.0032 1.0555 0.0711 0.124 Uiso 1 1 calc R . .
H10C H -0.0593 0.9848 0.0950 0.124 Uiso 1 1 calc R . .
C11 C 0.0594(5) 0.2859(3) 0.1690(2) 0.0268(14) Uani 1 1 d . . .
C12 C 0.0997(5) 0.2393(4) 0.1268(3) 0.0319(15) Uani 1 1 d . . .
C13 C 0.0470(6) 0.2507(4) 0.0737(3) 0.0452(19) Uani 1 1 d . . .
H13 H -0.0187 0.2814 0.0646 0.054 Uiso 1 1 calc R . .
C14 C 0.0903(6) 0.2170(5) 0.0338(3) 0.054(2) Uani 1 1 d . . .
H14 H 0.0557 0.2268 -0.0026 0.064 Uiso 1 1 calc R . .
C15 C 0.1829(5) 0.1696(4) 0.0467(3) 0.0418(18) Uani 1 1 d . . .
C16 C 0.2311(5) 0.1537(4) 0.1005(3) 0.0431(18) Uani 1 1 d . . .
H16 H 0.2916 0.1175 0.1096 0.052 Uiso 1 1 calc R . .
C17 C 0.1914(5) 0.1901(4) 0.1403(3) 0.0365(16) Uani 1 1 d . . .
H17 H 0.2268 0.1813 0.1768 0.044 Uiso 1 1 calc R . .
C18 C 0.2338(6) 0.1313(5) 0.0054(3) 0.0491(19) Uani 1 1 d . . .
C19 C 0.2459(8) 0.1377(6) -0.0852(4) 0.088(3) Uani 1 1 d D . .
H19A H 0.2903 0.0880 -0.0732 0.106 Uiso 1 1 calc R . .
H19B H 0.1848 0.1221 -0.1154 0.106 Uiso 1 1 calc R . .
C20 C 0.3125(9) 0.2003(6) -0.1022(4) 0.118(5) Uani 1 1 d D . .
H20A H 0.2755 0.2535 -0.1044 0.177 Uiso 1 1 calc R . .
H20B H 0.3238 0.1857 -0.1373 0.177 Uiso 1 1 calc R . .
H20C H 0.3831 0.2038 -0.0763 0.177 Uiso 1 1 calc R . .
C21 C -0.0584(5) 0.2363(3) 0.2817(2) 0.0270(14) Uani 1 1 d . . .
C22 C -0.0843(5) 0.1548(4) 0.3038(2) 0.0284(14) Uani 1 1 d . . .
C23 C -0.1907(5) 0.1286(4) 0.2975(2) 0.0312(14) Uani 1 1 d . . .
H23 H -0.2490 0.1628 0.2797 0.037 Uiso 1 1 calc R . .
C24 C -0.2123(5) 0.0534(4) 0.3169(2) 0.0325(15) Uani 1 1 d . . .
H24 H -0.2856 0.0360 0.3128 0.039 Uiso 1 1 calc R . .
C25 C -0.1272(5) 0.0028(3) 0.3425(2) 0.0279(14) Uani 1 1 d . . .
C26 C -0.0204(5) 0.0278(4) 0.3492(3) 0.0429(18) Uani 1 1 d . . .
H26 H 0.0379 -0.0067 0.3668 0.052 Uiso 1 1 calc R . .
C27 C 0.0003(5) 0.1041(4) 0.3299(3) 0.0443(19) Uani 1 1 d . . .
H27 H 0.0735 0.1220 0.3346 0.053 Uiso 1 1 calc R . .
C28 C -0.1539(6) -0.0823(4) 0.3595(3) 0.0353(16) Uani 1 1 d . . .
C29 C -0.0785(6) -0.1994(4) 0.4102(3) 0.051(2) Uani 1 1 d . . .
H29A H -0.1025 -0.2363 0.3791 0.062 Uiso 1 1 calc R . .
H29B H -0.1331 -0.2017 0.4320 0.062 Uiso 1 1 calc R . .
C30 C 0.0320(6) -0.2247(5) 0.4429(4) 0.089(3) Uani 1 1 d . . .
H30A H 0.0857 -0.2190 0.4214 0.133 Uiso 1 1 calc R . .
H30B H 0.0295 -0.2821 0.4541 0.133 Uiso 1 1 calc R . .
H30C H 0.0527 -0.1894 0.4745 0.133 Uiso 1 1 calc R . .
C31 C -0.0638(5) 0.4605(3) 0.3138(2) 0.0277(14) Uani 1 1 d . . .
C32 C -0.0993(5) 0.5127(4) 0.3545(2) 0.0285(14) Uani 1 1 d . . .
C33 C -0.1984(5) 0.5525(4) 0.3425(3) 0.0392(17) Uani 1 1 d . . .
H33 H -0.2428 0.5495 0.3072 0.047 Uiso 1 1 calc R . .
C34 C -0.2345(5) 0.5966(4) 0.3807(3) 0.0398(17) Uani 1 1 d . . .
H34 H -0.3029 0.6239 0.3716 0.048 Uiso 1 1 calc R . .
C35 C -0.1697(5) 0.6006(4) 0.4323(3) 0.0366(16) Uani 1 1 d . . .
C36 C -0.0677(5) 0.5622(4) 0.4446(3) 0.0417(17) Uani 1 1 d . . .
H36 H -0.0222 0.5663 0.4797 0.050 Uiso 1 1 calc R . .
C37 C -0.0328(5) 0.5179(4) 0.4054(3) 0.0354(16) Uani 1 1 d . . .
H37 H 0.0362 0.4916 0.4137 0.042 Uiso 1 1 calc R . .
C38 C -0.2121(6) 0.6454(4) 0.4741(3) 0.0460(19) Uani 1 1 d . . .
C39 C -0.1674(8) 0.6980(7) 0.5615(4) 0.083(3) Uani 1 1 d . . .
H39A H -0.2475 0.7045 0.5531 0.100 Uiso 1 1 calc R A 1
H39B H -0.1449 0.6666 0.5953 0.100 Uiso 1 1 calc R A 1
C40 C -0.120(3) 0.7714(17) 0.5675(10) 0.118(11) Uani 0.50 1 d P B 1
H40A H -0.0411 0.7649 0.5743 0.177 Uiso 0.50 1 calc PR B 1
H40B H -0.1384 0.7999 0.5977 0.177 Uiso 0.50 1 calc PR B 1
H40C H -0.1466 0.8038 0.5349 0.177 Uiso 0.50 1 calc PR B 1
C40X C -0.186(3) 0.7977(15) 0.5487(10) 0.107(12) Uani 0.50 1 d P B 2
H40D H -0.2050 0.8249 0.5792 0.160 Uiso 0.50 1 calc PR B 2
H40E H -0.2456 0.8052 0.5168 0.160 Uiso 0.50 1 calc PR B 2
H40F H -0.1192 0.8217 0.5427 0.160 Uiso 0.50 1 calc PR B 2
C42 C 0.9011(6) 0.8229(6) 0.2517(3) 0.062(2) Uani 1 1 d . E .
H42 H 0.8348 0.7955 0.2519 0.074 Uiso 1 1 calc R . .
C43 C 0.8997(6) 0.8990(6) 0.2294(3) 0.065(2) Uani 1 1 d . . .
H43 H 0.8322 0.9240 0.2128 0.078 Uiso 1 1 calc R C 1
C45 C 1.0952(6) 0.9039(5) 0.2544(3) 0.056(2) Uani 1 1 d . . .
H45 H 1.1615 0.9321 0.2553 0.067 Uiso 1 1 calc R D 1
C46 C 1.0966(6) 0.8274(6) 0.2761(3) 0.059(2) Uani 1 1 d . E .
H46 H 1.1641 0.8025 0.2928 0.071 Uiso 1 1 calc R . .
C41 C 1.0001(7) 0.7858(5) 0.2741(3) 0.056(2) Uani 1 1 d . . .
Cl1 Cl 1.0034(2) 0.68673(17) 0.29898(12) 0.0741(8) Uani 0.80 1 d P E 1
C44 C 0.9961(8) 0.9400(5) 0.2310(3) 0.067(2) Uani 1 1 d . F 1
H44 H 0.9944 0.9934 0.2158 0.080 Uiso 1 1 calc R F 1
Cl1X Cl 1.0111(12) 1.0396(11) 0.2063(6) 0.115(5) Uani 0.20 1 d P G 2
Cl2 Cl 0.2607(6) 0.9217(4) 0.3899(3) 0.098(3) Uiso 0.50 1 d PD H 1
C47 C 0.2878(7) 0.9779(11) 0.4495(7) 0.099(14) Uiso 0.50 1 d PD H 1
C48 C 0.3189(11) 1.0612(10) 0.4459(7) 0.079(6) Uiso 0.50 1 d PD H 1
H48 H 0.3252 1.0842 0.4130 0.095 Uiso 0.50 1 calc PR H 1
C49 C 0.3403(14) 1.1087(13) 0.4935(8) 0.118(8) Uiso 0.50 1 d PD H 1
H49 H 0.3604 1.1650 0.4938 0.142 Uiso 0.50 1 calc PR H 1
C50 C 0.3302(14) 1.0677(13) 0.5401(7) 0.088(7) Uiso 0.50 1 d PD H 1
H50 H 0.3454 1.0975 0.5727 0.105 Uiso 0.50 1 calc PR H 1
C51 C 0.2995(17) 0.9873(12) 0.5408(8) 0.088(7) Uiso 0.50 1 d PD H 1
H51 H 0.2920 0.9628 0.5732 0.105 Uiso 0.50 1 calc PR H 1
C52 C 0.2795(14) 0.9419(11) 0.4945(7) 0.089(7) Uiso 0.50 1 d PD H 1
H52 H 0.2600 0.8855 0.4947 0.106 Uiso 0.50 1 calc PR H 1
Cl2X Cl 0.2777(5) 0.9433(4) 0.3805(2) 0.0677(17) Uiso 0.50 1 d PD I 2
C47X C 0.2999(12) 0.9763(5) 0.4466(4) 0.038(7) Uiso 0.50 1 d PD I 2
C48X C 0.4017(14) 1.0149(10) 0.4680(7) 0.106(7) Uiso 0.50 1 d PD I 2
H48X H 0.4547 1.0221 0.4479 0.127 Uiso 0.50 1 calc PR I 2
C49X C 0.4183(16) 1.0417(11) 0.5209(8) 0.110(8) Uiso 0.50 1 d PD I 2
H49X H 0.4836 1.0691 0.5382 0.133 Uiso 0.50 1 calc PR I 2
C50X C 0.3347(18) 1.0267(14) 0.5480(8) 0.107(9) Uiso 0.50 1 d PD I 2
H50X H 0.3471 1.0430 0.5843 0.128 Uiso 0.50 1 calc PR I 2
C51X C 0.237(2) 0.9902(14) 0.5247(9) 0.153(12) Uiso 0.50 1 d PD I 2
H51X H 0.1816 0.9839 0.5434 0.183 Uiso 0.50 1 calc PR I 2
C52X C 0.2245(15) 0.9632(11) 0.4732(7) 0.095(7) Uiso 0.50 1 d PD I 2
H52X H 0.1600 0.9344 0.4564 0.115 Uiso 0.50 1 calc PR I 2

loop_
_atom_site_aniso_label
_atom_site_aniso_U_11
_atom_site_aniso_U_22
_atom_site_aniso_U_33
_atom_site_aniso_U_23
_atom_site_aniso_U_13
_atom_site_aniso_U_12
Rh1 0.0188(3) 0.0199(3) 0.0333(3) -0.0005(2) 0.0077(2) -0.0001(2)
Rh2 0.0199(3) 0.0196(3) 0.0331(3) 0.0005(2) 0.0079(2) 0.0005(2)
O1 0.021(2) 0.025(2) 0.040(3) 0.0058(19) 0.0063(19) -0.0033(18)
O2 0.024(2) 0.025(2) 0.039(3) 0.008(2) 0.005(2) 0.0005(18)
O3 0.024(2) 0.032(3) 0.035(3) -0.003(2) 0.0062(19) 0.0026(19)
O4 0.024(2) 0.028(2) 0.036(3) -0.0070(19) 0.008(2) 0.0044(18)
O5 0.022(2) 0.025(2) 0.038(3) 0.0064(19) 0.007(2) -0.0002(18)
O6 0.025(2) 0.023(2) 0.042(3) 0.0080(19) 0.006(2) -0.0017(18)
O7 0.022(2) 0.030(2) 0.034(3) -0.0045(19) 0.009(2) 0.0034(18)
O8 0.023(2) 0.027(2) 0.035(3) -0.0040(19) 0.0078(19) 0.0039(18)
O9 0.017(2) 0.024(2) 0.030(2) 0.0005(19) -0.0010(17) -0.0028(18)
O10 0.035(3) 0.030(3) 0.061(3) 0.015(2) -0.005(2) -0.008(2)
O11 0.067(4) 0.084(4) 0.057(4) -0.021(3) 0.016(3) 0.038(3)
O12 0.116(5) 0.058(4) 0.055(4) -0.001(3) 0.051(4) 0.025(3)
O13 0.017(2) 0.027(2) 0.034(3) 0.001(2) 0.0036(18) -0.0039(18)
O14 0.031(3) 0.028(3) 0.057(3) 0.017(2) -0.003(2) -0.002(2)
O15 0.053(4) 0.132(6) 0.081(5) -0.039(4) 0.016(3) 0.036(4)
O16 0.065(4) 0.092(4) 0.044(3) -0.020(3) 0.016(3) 0.012(3)
C1 0.028(4) 0.023(3) 0.032(4) -0.001(3) 0.012(3) 0.002(3)
C2 0.026(4) 0.024(3) 0.036(4) 0.003(3) 0.012(3) -0.001(3)
C3 0.027(4) 0.029(4) 0.047(4) 0.006(3) 0.001(3) -0.009(3)
C4 0.025(4) 0.036(4) 0.054(5) 0.017(3) -0.001(3) 0.003(3)
C5 0.025(3) 0.025(3) 0.035(4) 0.001(3) 0.008(3) -0.005(3)
C6 0.022(3) 0.023(3) 0.045(4) 0.005(3) 0.006(3) -0.008(3)
C7 0.020(3) 0.030(4) 0.047(4) 0.003(3) -0.001(3) 0.004(3)
C8 0.033(4) 0.024(3) 0.043(4) 0.003(3) 0.017(3) 0.004(3)
C9 0.042(5) 0.031(4) 0.088(6) 0.028(4) -0.009(4) -0.007(3)
C10 0.059(6) 0.049(6) 0.126(9) 0.039(5) -0.005(5) 0.001(4)
C11 0.025(4) 0.024(3) 0.032(4) -0.002(3) 0.007(3) -0.002(3)
C12 0.029(4) 0.029(4) 0.037(4) -0.007(3) 0.009(3) 0.002(3)
C13 0.041(4) 0.050(5) 0.046(5) -0.009(4) 0.012(4) 0.013(3)
C14 0.056(5) 0.058(5) 0.045(5) -0.003(4) 0.010(4) 0.015(4)
C15 0.032(4) 0.047(4) 0.050(5) -0.012(4) 0.018(3) -0.003(3)
C16 0.034(4) 0.040(4) 0.053(5) -0.012(3) 0.005(3) 0.008(3)
C17 0.028(4) 0.044(4) 0.035(4) -0.007(3) 0.004(3) 0.005(3)
C18 0.043(4) 0.054(5) 0.052(5) -0.024(4) 0.015(4) -0.001(4)
C19 0.129(9) 0.086(7) 0.068(6) -0.007(6) 0.060(6) 0.023(7)
C20 0.179(12) 0.087(8) 0.129(10) -0.029(7) 0.117(9) -0.032(8)
C21 0.025(4) 0.018(3) 0.039(4) 0.001(3) 0.008(3) 0.001(3)
C22 0.026(3) 0.023(3) 0.036(4) 0.005(3) 0.007(3) -0.001(3)
C23 0.027(3) 0.026(3) 0.040(4) 0.002(3) 0.006(3) 0.000(3)
C24 0.021(3) 0.031(4) 0.044(4) 0.002(3) 0.006(3) -0.002(3)
C25 0.029(4) 0.022(3) 0.032(4) 0.005(3) 0.007(3) -0.004(3)
C26 0.027(4) 0.030(4) 0.067(5) 0.015(3) 0.003(3) -0.001(3)
C27 0.019(4) 0.033(4) 0.077(6) 0.009(4) 0.004(3) -0.007(3)
C28 0.047(4) 0.023(4) 0.038(4) -0.001(3) 0.013(3) 0.001(3)
C29 0.041(5) 0.035(4) 0.075(6) 0.020(4) 0.006(4) -0.001(3)
C30 0.051(6) 0.062(6) 0.132(9) 0.047(6) -0.018(6) -0.004(5)
C31 0.027(4) 0.020(3) 0.037(4) 0.002(3) 0.009(3) -0.002(3)
C32 0.033(4) 0.026(3) 0.029(4) -0.002(3) 0.011(3) -0.003(3)
C33 0.035(4) 0.043(4) 0.038(4) -0.009(3) 0.006(3) 0.005(3)
C34 0.031(4) 0.040(4) 0.047(5) -0.002(3) 0.007(3) 0.008(3)
C35 0.038(4) 0.031(4) 0.043(4) -0.006(3) 0.015(3) 0.002(3)
C36 0.044(4) 0.048(4) 0.033(4) -0.003(3) 0.008(3) 0.005(3)
C37 0.030(4) 0.036(4) 0.042(4) -0.002(3) 0.011(3) 0.006(3)
C38 0.054(5) 0.047(5) 0.039(5) -0.006(4) 0.017(4) 0.001(4)
C39 0.089(8) 0.113(9) 0.049(6) -0.017(6) 0.020(5) 0.018(7)
C40 0.20(4) 0.08(2) 0.062(19) -0.030(15) 0.005(19) 0.01(2)
C40X 0.20(4) 0.067(17) 0.046(16) 0.002(12) 0.013(17) 0.033(18)
C42 0.034(5) 0.075(7) 0.077(7) -0.024(5) 0.015(4) -0.006(4)
C43 0.035(5) 0.075(7) 0.080(7) -0.009(5) 0.005(4) 0.014(4)
C45 0.042(5) 0.066(6) 0.064(6) -0.021(5) 0.022(4) -0.009(4)
C46 0.027(4) 0.080(7) 0.071(6) 0.001(5) 0.014(4) 0.003(4)
C41 0.053(5) 0.059(5) 0.061(6) -0.020(4) 0.019(4) -0.002(4)
Cl1 0.081(2) 0.0645(19) 0.080(2) 0.0041(15) 0.0249(16) -0.0123(15)
C44 0.081(7) 0.054(6) 0.067(6) 0.000(5) 0.021(5) 0.013(5)
Cl1X 0.096(11) 0.148(15) 0.106(12) -0.011(10) 0.034(9) 0.026(10)

loop_
_atom_type_symbol
_atom_type_description
_atom_type_scat_dispersion_real
_atom_type_scat_dispersion_imag
_atom_type_scat_source
C C 0.0033 0.0016 'International Tables Vol C Tables 4.2.6.8 and 6.1.1.4'
H H 0.0000 0.0000 'International Tables Vol C Tables 4.2.6.8 and 6.1.1.4'
O O 0.0106 0.0060 'International Tables Vol C Tables 4.2.6.8 and 6.1.1.4'
Cl Cl 0.1484 0.1585 'International Tables Vol C Tables 4.2.6.8 and 6.1.1.4'
Rh Rh -1.1178 0.9187 'International Tables Vol C Tables 4.2.6.8 and 6.1.1.4'

loop_
_geom_angle_atom_site_label_1
_geom_angle_atom_site_label_2
_geom_angle_atom_site_label_3
_geom_angle
_geom_angle_site_symmetry_1
_geom_angle_site_symmetry_3
O1 Rh1 O3 90.13(16) . .
O1 Rh1 O7 89.09(16) . .
O3 Rh1 O7 176.57(15) . .
O1 Rh1 O5 176.38(15) . .
O3 Rh1 O5 89.88(16) . .
O7 Rh1 O5 90.68(16) . .
O1 Rh1 O13 92.21(15) . 2_455
O3 Rh1 O13 88.07(14) . 2_455
O7 Rh1 O13 95.30(15) . 2_455
O5 Rh1 O13 91.41(15) . 2_455
O1 Rh1 Rh2 87.85(11) . .
O3 Rh1 Rh2 88.95(11) . .
O7 Rh1 Rh2 87.68(11) . .
O5 Rh1 Rh2 88.53(11) . .
O13 Rh1 Rh2 177.02(10) 2_455 .
O6 Rh2 O8 90.67(16) . .
O6 Rh2 O2 176.61(16) . .
O8 Rh2 O2 88.84(16) . .
O6 Rh2 O4 89.20(16) . .
O8 Rh2 O4 176.54(16) . .
O2 Rh2 O4 91.09(16) . .
O6 Rh2 O9 93.75(15) . 2_545
O8 Rh2 O9 85.40(14) . 2_545
O2 Rh2 O9 89.55(15) . 2_545
O4 Rh2 O9 98.06(15) . 2_545
O6 Rh2 Rh1 87.95(11) . .
O8 Rh2 Rh1 88.92(11) . .
O2 Rh2 Rh1 88.69(11) . .
O4 Rh2 Rh1 87.62(11) . .
O9 Rh2 Rh1 174.09(10) 2_545 .
C1 O1 Rh1 119.4(4) . .
C1 O2 Rh2 118.2(4) . .
C11 O3 Rh1 118.1(4) . .
C11 O4 Rh2 119.0(4) . .
C21 O5 Rh1 117.9(4) . .
C21 O6 Rh2 119.0(4) . .
C31 O7 Rh1 119.0(4) . .
C31 O8 Rh2 118.3(4) . .
C8 O9 Rh2 150.2(4) . 2
C8 O10 C9 116.1(5) . .
C18 O12 C19 116.4(6) . .
C28 O13 Rh1 146.7(4) . 2_445
C28 O14 C29 116.2(5) . .
C38 O16 C39 116.6(7) . .
O1 C1 O2 125.6(5) . .
O1 C1 C2 118.1(5) . .
O2 C1 C2 116.2(5) . .
C7 C2 C3 119.4(6) . .
C7 C2 C1 120.2(6) . .
C3 C2 C1 120.4(5) . .
C4 C3 C2 121.0(6) . .
C4 C3 H3 119.5 . .
C2 C3 H3 119.5 . .
C3 C4 C5 119.9(6) . .
C3 C4 H4 120.0 . .
C5 C4 H4 120.0 . .
C4 C5 C6 118.9(5) . .
C4 C5 C8 123.2(6) . .
C6 C5 C8 117.8(5) . .
C7 C6 C5 120.2(6) . .
C7 C6 H6 119.9 . .
C5 C6 H6 119.9 . .
C2 C7 C6 120.4(6) . .
C2 C7 H7 119.8 . .
C6 C7 H7 119.8 . .
O9 C8 O10 123.2(6) . .
O9 C8 C5 125.6(6) . .
O10 C8 C5 111.2(5) . .
C10 C9 O10 108.9(6) . .
C10 C9 H9A 109.9 . .
O10 C9 H9A 109.9 . .
C10 C9 H9B 109.9 . .
O10 C9 H9B 109.9 . .
H9A C9 H9B 108.3 . .
C9 C10 H10A 109.5 . .
C9 C10 H10B 109.5 . .
H10A C10 H10B 109.5 . .
C9 C10 H10C 109.5 . .
H10A C10 H10C 109.5 . .
H10B C10 H10C 109.5 . .
O3 C11 O4 126.2(5) . .
O3 C11 C12 117.9(5) . .
O4 C11 C12 115.9(5) . .
C13 C12 C17 120.2(6) . .
C13 C12 C11 118.7(6) . .
C17 C12 C11 121.0(6) . .
C12 C13 C14 119.9(7) . .
C12 C13 H13 120.0 . .
C14 C13 H13 120.0 . .
C15 C14 C13 120.4(7) . .
C15 C14 H14 119.8 . .
C13 C14 H14 119.8 . .
C14 C15 C16 119.1(6) . .
C14 C15 C18 123.1(7) . .
C16 C15 C18 117.8(7) . .
C17 C16 C15 120.6(6) . .
C17 C16 H16 119.7 . .
C15 C16 H16 119.7 . .
C16 C17 C12 119.5(6) . .
C16 C17 H17 120.2 . .
C12 C17 H17 120.2 . .
O11 C18 O12 124.6(7) . .
O11 C18 C15 124.3(8) . .
O12 C18 C15 111.2(7) . .
C20 C19 O12 109.1(7) . .
C20 C19 H19A 109.9 . .
O12 C19 H19A 109.9 . .
C20 C19 H19B 109.9 . .
O12 C19 H19B 109.9 . .
H19A C19 H19B 108.3 . .
C19 C20 H20A 109.5 . .
C19 C20 H20B 109.5 . .
H20A C20 H20B 109.5 . .
C19 C20 H20C 109.5 . .
H20A C20 H20C 109.5 . .
H20B C20 H20C 109.5 . .
O5 C21 O6 126.4(5) . .
O5 C21 C22 118.4(5) . .
O6 C21 C22 115.2(5) . .
C23 C22 C27 119.2(6) . .
C23 C22 C21 121.3(5) . .
C27 C22 C21 119.5(5) . .
C24 C23 C22 120.3(6) . .
C24 C23 H23 119.8 . .
C22 C23 H23 119.8 . .
C23 C24 C25 120.1(6) . .
C23 C24 H24 119.9 . .
C25 C24 H24 119.9 . .
C26 C25 C24 120.5(6) . .
C26 C25 C28 120.8(6) . .
C24 C25 C28 118.6(5) . .
C25 C26 C27 118.8(6) . .
C25 C26 H26 120.6 . .
C27 C26 H26 120.6 . .
C26 C27 C22 121.1(6) . .
C26 C27 H27 119.5 . .
C22 C27 H27 119.5 . .
O13 C28 O14 122.6(6) . .
O13 C28 C25 127.2(6) . .
O14 C28 C25 110.2(5) . .
O14 C29 C30 105.9(6) . .
O14 C29 H29A 110.5 . .
C30 C29 H29A 110.5 . .
O14 C29 H29B 110.5 . .
C30 C29 H29B 110.5 . .
H29A C29 H29B 108.7 . .
C29 C30 H30A 109.5 . .
C29 C30 H30B 109.5 . .
H30A C30 H30B 109.5 . .
C29 C30 H30C 109.5 . .
H30A C30 H30C 109.5 . .
H30B C30 H30C 109.5 . .
O7 C31 O8 126.0(6) . .
O7 C31 C32 116.9(5) . .
O8 C31 C32 117.1(6) . .
C33 C32 C37 119.9(6) . .
C33 C32 C31 121.2(6) . .
C37 C32 C31 118.9(6) . .
C32 C33 C34 121.5(6) . .
C32 C33 H33 119.2 . .
C34 C33 H33 119.2 . .
C33 C34 C35 119.2(6) . .
C33 C34 H34 120.4 . .
C35 C34 H34 120.4 . .
C34 C35 C36 119.8(6) . .
C34 C35 C38 118.8(6) . .
C36 C35 C38 121.4(6) . .
C37 C36 C35 120.0(6) . .
C37 C36 H36 120.0 . .
C35 C36 H36 120.0 . .
C32 C37 C36 119.6(6) . .
C32 C37 H37 120.2 . .
C36 C37 H37 120.2 . .
O15 C38 O16 124.3(7) . .
O15 C38 C35 123.8(7) . .
O16 C38 C35 111.9(7) . .
C40 C39 O16 110.1(16) . .
O16 C39 C40X 113.0(12) . .
O16 C39 H39A 109.6 . .
C40 C39 H39B 109.6 . .
O16 C39 H39B 109.6 . .
H39A C39 H39B 108.2 . .
C39 C40 H40A 109.5 . .
C39 C40 H40B 109.5 . .
C39 C40 H40C 109.5 . .
C39 C40X H40D 109.5 . .
C39 C40X H40E 109.5 . .
H40D C40X H40E 109.5 . .
C39 C40X H40F 109.5 . .
H40D C40X H40F 109.5 . .
H40E C40X H40F 109.5 . .
C43 C42 C41 119.4(8) . .
C43 C42 H42 120.3 . .
C41 C42 H42 120.3 . .
C42 C43 C44 120.3(8) . .
C42 C43 H43 119.9 . .
C44 C43 H43 119.9 . .
C46 C45 C44 119.2(8) . .
C46 C45 H45 120.4 . .
C44 C45 H45 120.4 . .
C45 C46 C41 120.5(8) . .
C45 C46 H46 119.8 . .
C41 C46 H46 119.8 . .
C42 C41 C46 120.1(8) . .
C42 C41 Cl1 120.0(7) . .
C46 C41 Cl1 119.9(7) . .
C43 C44 C45 120.5(8) . .
C43 C44 H44 119.8 . .
C45 C44 H44 119.8 . .
C52 C47 C48 124.1(15) . .
C52 C47 Cl2 119.8(14) . .
C48 C47 Cl2 116.1(13) . .
C49 C48 C47 117.5(16) . .
C49 C48 H48 121.3 . .
C47 C48 H48 121.3 . .
C50 C49 C48 116.3(18) . .
C50 C49 H49 121.9 . .
C48 C49 H49 121.9 . .
C51 C50 C49 123.4(18) . .
C51 C50 H50 118.3 . .
C49 C50 H50 118.3 . .
C50 C51 C52 119.8(18) . .
C50 C51 H51 120.1 . .
C52 C51 H51 120.1 . .
C47 C52 C51 119.0(17) . .
C47 C52 H52 120.5 . .
C51 C52 H52 120.5 . .
C52X C47X C48X 124.8(14) . .
C52X C47X Cl2X 119.5(12) . .
C48X C47X Cl2X 115.8(12) . .
C49X C48X C47X 115.3(16) . .
C49X C48X H48X 122.3 . .
C47X C48X H48X 122.3 . .
C48X C49X C50X 118.0(19) . .
C48X C49X H49X 121.0 . .
C50X C49X H49X 121.0 . .
C51X C50X C49X 124(2) . .
C51X C50X H50X 118.1 . .
C49X C50X H50X 118.1 . .
C50X C51X C52X 117(2) . .
C50X C51X H51X 121.7 . .
C52X C51X H51X 121.7 . .
C47X C52X C51X 121.3(18) . .
C47X C52X H52X 119.4 . .
C51X C52X H52X 119.4 . .

loop_
_geom_bond_atom_site_label_1
_geom_bond_atom_site_label_2
_geom_bond_distance
_geom_bond_site_symmetry_2
Rh1 O1 2.031(4) .
Rh1 O3 2.034(4) .
Rh1 O7 2.041(4) .
Rh1 O5 2.042(4) .
Rh1 O13 2.306(4) 2_455
Rh1 Rh2 2.3873(7) .
Rh2 O6 2.024(4) .
Rh2 O8 2.027(4) .
Rh2 O2 2.029(4) .
Rh2 O4 2.038(4) .
Rh2 O9 2.323(4) 2_545
O1 C1 1.266(6) .
O2 C1 1.281(6) .
O3 C11 1.264(7) .
O4 C11 1.277(7) .
O5 C21 1.259(7) .
O6 C21 1.275(7) .
O7 C31 1.270(7) .
O8 C31 1.274(6) .
O9 C8 1.198(7) .
O9 Rh2 2.323(4) 2
O10 C8 1.349(7) .
O10 C9 1.460(7) .
O11 C18 1.190(8) .
O12 C18 1.333(9) .
O12 C19 1.466(8) .
O13 C28 1.206(7) .
O13 Rh1 2.306(4) 2_445
O14 C28 1.343(7) .
O14 C29 1.458(7) .
O15 C38 1.186(8) .
O16 C38 1.322(8) .
O16 C39 1.439(9) .
C1 C2 1.497(8) .
C2 C7 1.378(8) .
C2 C3 1.385(8) .
C3 C4 1.371(8) .
C3 H3 0.9500 .
C4 C5 1.396(8) .
C4 H4 0.9500 .
C5 C6 1.399(8) .
C5 C8 1.493(8) .
C6 C7 1.381(8) .
C6 H6 0.9500 .
C7 H7 0.9500 .
C9 C10 1.454(9) .
C9 H9A 0.9900 .
C9 H9B 0.9900 .
C10 H10A 0.9800 .
C10 H10B 0.9800 .
C10 H10C 0.9800 .
C11 C12 1.513(8) .
C12 C13 1.382(9) .
C12 C17 1.384(8) .
C13 C14 1.390(9) .
C13 H13 0.9500 .
C14 C15 1.375(9) .
C14 H14 0.9500 .
C15 C16 1.398(9) .
C15 C18 1.505(9) .
C16 C17 1.381(8) .
C16 H16 0.9500 .
C17 H17 0.9500 .
C19 C20 1.455(10) .
C19 H19A 0.9900 .
C19 H19B 0.9900 .
C20 H20A 0.9800 .
C20 H20B 0.9800 .
C20 H20C 0.9800 .
C21 C22 1.510(8) .
C22 C23 1.383(7) .
C22 C27 1.391(8) .
C23 C24 1.373(8) .
C23 H23 0.9500 .
C24 C25 1.390(8) .
C24 H24 0.9500 .
C25 C26 1.382(8) .
C25 C28 1.514(8) .
C26 C27 1.385(8) .
C26 H26 0.9500 .
C27 H27 0.9500 .
C29 C30 1.506(9) .
C29 H29A 0.9900 .
C29 H29B 0.9900 .
C30 H30A 0.9800 .
C30 H30B 0.9800 .
C30 H30C 0.9800 .
C31 C32 1.500(8) .
C32 C33 1.378(8) .
C32 C37 1.381(8) .
C33 C34 1.381(8) .
C33 H33 0.9500 .
C34 C35 1.387(8) .
C34 H34 0.9500 .
C35 C36 1.399(8) .
C35 C38 1.504(9) .
C36 C37 1.397(8) .
C36 H36 0.9500 .
C37 H37 0.9500 .
C39 C40 1.33(3) .
C39 C40X 1.66(3) .
C39 H39A 0.9900 .
C39 H39B 0.9900 .
C40 H40A 0.9800 .
C40 H40B 0.9800 .
C40 H40C 0.9800 .
C40X H40D 0.9800 .
C40X H40E 0.9800 .
C40X H40F 0.9800 .
C42 C43 1.364(11) .
C42 C41 1.385(10) .
C42 H42 0.9500 .
C43 C44 1.382(11) .
C43 H43 0.9500 .
C45 C46 1.364(11) .
C45 C44 1.385(10) .
C45 H45 0.9500 .
C46 C41 1.385(10) .
C46 H46 0.9500 .
C41 Cl1 1.731(9) .
C44 H44 0.9500 .
Cl2 C47 1.750(14) .
C47 C52 1.327(17) .
C47 C48 1.420(18) .
C48 C49 1.419(19) .
C48 H48 0.9500 .
C49 C50 1.41(2) .
C49 H49 0.9500 .
C50 C51 1.37(2) .
C50 H50 0.9500 .
C51 C52 1.374(19) .
C51 H51 0.9500 .
C52 H52 0.9500 .
Cl2X C47X 1.745(11) .
C47X C52X 1.319(17) .
C47X C48X 1.420(17) .
C48X C49X 1.398(19) .
C48X H48X 0.9500 .
C49X C50X 1.42(2) .
C49X H49X 0.9500 .
C50X C51X 1.37(2) .
C50X H50X 0.9500 .
C51X C52X 1.37(2) .
C51X H51X 0.9500 .
C52X H52X 0.9500 .
